data_7106722
loop_
_publ_author_name
'Leroy Cronin'
'Neus Corella Ochoa'
'Haralampos Miras'
'Alastair Kidd'
'De-Liang Long'

_publ_section_title
;
 Assembly of a family of mixed metal {Mo : V} polyoxometalates templated
 by TeO32-: {Mo12V12Te3}, {Mo12V12Te2} and {Mo17V8Te}
;
_journal_name_full Chem.Commun.
_journal_page_first 8799
_journal_paper_doi 10.1039/c1cc12782a
_journal_volume 47
_journal_year 2011
_chemical_formula_sum 'H90 K Mo12 N9 O102 Te3 V12'
_chemical_formula_weight 4033.27
_chemical_name_systematic
;
?
;
_space_group_IT_number 15
_symmetry_cell_setting monoclinic
_symmetry_space_group_name_Hall '-C 2yc'
_symmetry_space_group_name_H-M 'C 1 2/c 1'
_atom_sites_solution_hydrogens none
_atom_sites_solution_primary direct
_atom_sites_solution_secondary difmap
_audit_creation_method SHELXL-97
_cell_angle_alpha 90.00
_cell_angle_beta 117.550(3)
_cell_angle_gamma 90.00
_cell_formula_units_Z 8
_cell_length_a 50.9979(13)
_cell_length_b 13.6827(3)
_cell_length_c 31.7935(8)
_cell_measurement_reflns_used 22297
_cell_measurement_temperature 150(2)
_cell_measurement_theta_max 62.2
_cell_measurement_theta_min 3.02
_cell_volume 19669.5(10)
_computing_cell_refinement
;
CrysAlisPro, Oxford Diffraction Ltd.,
Version 1.171.34.44 (release 25-10-2010 CrysAlis171 .NET)
(compiled Oct 25 2010,18:11:34)
;
_computing_data_collection
;
CrysAlisPro, Oxford Diffraction Ltd.,
Version 1.171.34.44 (release 25-10-2010 CrysAlis171 .NET)
(compiled Oct 25 2010,18:11:34)
;
_computing_data_reduction
;
CrysAlisPro, Oxford Diffraction Ltd.,
Version 1.171.34.44 (release 25-10-2010 CrysAlis171 .NET)
(compiled Oct 25 2010,18:11:34)
;
_computing_structure_refinement 'SHELXL-97 (Sheldrick, 2008)'
_computing_structure_solution 'SHELXS-97 (Sheldrick, 2008)'
_diffrn_ambient_temperature 150(2)
_diffrn_measured_fraction_theta_full 0.986
_diffrn_measured_fraction_theta_max 0.986
_diffrn_measurement_device_type 'Xcalibur, Atlas, Gemini Ultra'
_diffrn_measurement_method '\w & \p scans'
_diffrn_radiation_monochromator graphite
_diffrn_radiation_source 'fine-focus sealed tube'
_diffrn_radiation_type CuK\a
_diffrn_radiation_wavelength 1.54184
_diffrn_reflns_av_R_equivalents 0.0812
_diffrn_reflns_av_sigmaI/netI 0.0659
_diffrn_reflns_limit_h_max 58
_diffrn_reflns_limit_h_min -58
_diffrn_reflns_limit_k_max 14
_diffrn_reflns_limit_k_min -15
_diffrn_reflns_limit_l_max 36
_diffrn_reflns_limit_l_min -36
_diffrn_reflns_number 60988
_diffrn_reflns_theta_full 62.24
_diffrn_reflns_theta_max 62.24
_diffrn_reflns_theta_min 3.14
_diffrn_standards_decay_% none
_exptl_absorpt_coefficient_mu 29.639
_exptl_absorpt_correction_T_max 0.191
_exptl_absorpt_correction_T_min 0.034
_exptl_absorpt_correction_type analytical
_exptl_absorpt_process_details
;
CrysAlisPro, Oxford Diffraction Ltd.,
Version 1.171.34.44 (release 25-10-2010 CrysAlis171 .NET)
(compiled Oct 25 2010,18:11:34)
Analytical numeric absorption correction using a multifaceted crystal
model based on expressions derived by R.C. Clark & J.S. Reid.
(Clark, R. C. & Reid, J. S. (1995). Acta Cryst. A51, 887-897)
;
_exptl_crystal_colour green
_exptl_crystal_density_diffrn 2.724
_exptl_crystal_density_meas ?
_exptl_crystal_density_method 'not measured'
_exptl_crystal_description block
_exptl_crystal_F_000 15392
_exptl_crystal_size_max 0.31
_exptl_crystal_size_mid 0.11
_exptl_crystal_size_min 0.09
_refine_diff_density_max 3.03
_refine_diff_density_min -1.07
_refine_diff_density_rms 0.26
_refine_ls_extinction_coef none
_refine_ls_extinction_method none
_refine_ls_goodness_of_fit_ref 1.085
_refine_ls_hydrogen_treatment none
_refine_ls_matrix_type full
_refine_ls_number_parameters 1169
_refine_ls_number_reflns 15368
_refine_ls_number_restraints 0
_refine_ls_restrained_S_all 1.085
_refine_ls_R_factor_all 0.0877
_refine_ls_R_factor_gt 0.0712
_refine_ls_shift/su_max 0.001
_refine_ls_shift/su_mean 0.000
_refine_ls_structure_factor_coef Fsqd
_refine_ls_weighting_details 'calc w=1/[\s^2^(Fo^2^)+(0.1259P)^2^+46.6548P] where P=(Fo^2^+2Fc^2^)/3'
_refine_ls_weighting_scheme calc
_refine_ls_wR_factor_gt 0.1938
_refine_ls_wR_factor_ref 0.2172
_reflns_number_gt 11922
_reflns_number_total 15368
_reflns_threshold_expression >2\s(I)
_cod_data_source_file c1cc12782a.txt
_cod_data_source_block nc5-37-1
_cod_depositor_comments
;
The following automatic conversions were performed:

'_exptl_crystal_density_meas' value 'none' was changed to '?' - the
value is perceived as not measured.

Automatic conversion script
Id: cif_fix_values 3008 2015-01-20 13:52:24Z robertas 
;
_cod_original_cell_volume 19669.5(8)
_cod_original_sg_symbol_H-M C2/c
_cod_database_code 7106722

loop_
_symmetry_equiv_pos_as_xyz
'x, y, z'
'-x, y, -z+1/2'
'x+1/2, y+1/2, z'
'-x+1/2, y+1/2, -z+1/2'
'-x, -y, -z'
'x, -y, z-1/2'
'-x+1/2, -y+1/2, -z'
'x+1/2, -y+1/2, z-1/2'

loop_
_atom_site_label
_atom_site_type_symbol
_atom_site_fract_x
_atom_site_fract_y
_atom_site_fract_z
_atom_site_U_iso_or_equiv
_atom_site_adp_type
_atom_site_occupancy
_atom_site_symmetry_multiplicity
_atom_site_calc_flag
_atom_site_refinement_flags
_atom_site_disorder_assembly
_atom_site_disorder_group
Mo1 Mo 0.08856(2) 0.65271(9) 0.04576(4) 0.0584(3) Uani 1 1 d . . .
Mo2 Mo 0.08606(2) 1.12222(9) 0.13313(3) 0.0539(3) Uani 1 1 d . . .
Mo3 Mo 0.20620(2) 0.81440(8) 0.25887(3) 0.0492(3) Uani 1 1 d . . .
Mo4 Mo 0.12534(2) 1.17987(9) 0.06940(4) 0.0561(3) Uani 1 1 d . . .
Mo5 Mo 0.12843(3) 0.76785(10) -0.00509(4) 0.0625(3) Uani 0.85 1 d P . .
Mo6 Mo 0.15326(4) 0.97393(13) -0.03029(5) 0.0731(4) Uani 0.70 1 d P . .
Mo7 Mo 0.15964(3) 0.86623(12) 0.30252(5) 0.0625(4) Uani 0.65 1 d P . .
Mo8 Mo 0.10001(3) 0.55401(13) 0.14866(6) 0.0692(4) Uani 0.65 1 d P . .
Mo9 Mo 0.16174(3) 0.63793(12) 0.26026(5) 0.0602(4) Uani 0.55 1 d P . .
Mo10 Mo 0.04105(3) 0.70485(13) 0.08591(6) 0.0663(4) Uani 0.55 1 d P . .
Mo11 Mo 0.03949(3) 0.95134(13) 0.13120(5) 0.0638(4) Uani 0.55 1 d P . .
Mo12 Mo 0.11318(4) 0.69496(14) 0.29788(6) 0.0666(4) Uani 0.50 1 d P . .
Mo13 Mo 0.09657(3) 1.02789(13) 0.23546(5) 0.0577(4) Uani 0.50 1 d P . .
Mo14 Mo 0.22432(4) 0.91960(13) 0.06870(6) 0.0628(4) Uani 0.50 1 d P . .
Mo15 Mo 0.05231(4) 0.85251(15) 0.23309(6) 0.0644(4) Uani 0.40 1 d P . .
Mo16 Mo 0.05352(4) 0.61477(15) 0.18932(6) 0.0664(4) Uani 0.40 1 d P . .
Mo17 Mo 0.09281(4) 0.97584(16) -0.02053(6) 0.0728(5) Uani 0.40 1 d P . .
Mo18 Mo 0.23229(4) 0.88921(17) 0.18161(6) 0.0673(5) Uani 0.30 1 d P . .
Mo19 Mo 0.18576(4) 1.16603(15) 0.05600(6) 0.0624(5) Uani 0.30 1 d P . .
Mo20 Mo 0.18914(4) 1.14669(17) 0.16543(7) 0.0630(5) Uani 0.20 1 d P . .
V1 V 0.15987(5) 0.65915(18) 0.15604(7) 0.0522(5) Uani 1 1 d . . .
V2 V 0.06537(5) 0.90256(19) 0.05592(7) 0.0558(5) Uani 1 1 d . . .
V3 V 0.15720(4) 1.02720(17) 0.22324(7) 0.0483(5) Uani 1 1 d . . .
V4 V 0.20041(5) 0.73013(17) 0.09879(7) 0.0504(5) Uani 1 1 d . . .
V5 V 0.12843(3) 0.76785(10) -0.00509(4) 0.0625(3) Uani 0.15 1 d P . .
V6 V 0.15326(4) 0.97393(13) -0.03029(5) 0.0731(4) Uani 0.30 1 d P . .
V7 V 0.15964(3) 0.86623(12) 0.30252(5) 0.0625(4) Uani 0.35 1 d P . .
V8 V 0.10001(3) 0.55401(13) 0.14866(6) 0.0692(4) Uani 0.35 1 d P . .
V9 V 0.16174(3) 0.63793(12) 0.26026(5) 0.0602(4) Uani 0.45 1 d P . .
V10 V 0.04105(3) 0.70485(13) 0.08591(6) 0.0663(4) Uani 0.45 1 d P . .
V11 V 0.03949(3) 0.95134(13) 0.13120(5) 0.0638(4) Uani 0.45 1 d P . .
V12 V 0.11318(4) 0.69496(14) 0.29788(6) 0.0666(4) Uani 0.50 1 d P . .
V13 V 0.09657(3) 1.02789(13) 0.23546(5) 0.0577(4) Uani 0.50 1 d P . .
V14 V 0.22432(4) 0.91960(13) 0.06870(6) 0.0628(4) Uani 0.50 1 d P . .
V15 V 0.05231(4) 0.85251(15) 0.23309(6) 0.0644(4) Uani 0.60 1 d P . .
V16 V 0.05352(4) 0.61477(15) 0.18932(6) 0.0664(4) Uani 0.60 1 d P . .
V17 V 0.09281(4) 0.97584(16) -0.02053(6) 0.0728(5) Uani 0.60 1 d P . .
V18 V 0.23229(4) 0.88921(17) 0.18161(6) 0.0673(5) Uani 0.70 1 d P . .
V19 V 0.18576(4) 1.16603(15) 0.05600(6) 0.0624(5) Uani 0.70 1 d P . .
V20 V 0.18914(4) 1.14669(17) 0.16543(7) 0.0630(5) Uani 0.80 1 d P . .
Te1 Te 0.106685(16) 0.80838(6) 0.18193(3) 0.0509(2) Uani 1 1 d . . .
Te2 Te 0.155975(17) 0.93354(6) 0.09484(3) 0.0504(2) Uani 1 1 d . . .
Te3 Te 0.242379(19) 1.09141(8) 0.14679(3) 0.0606(2) Uani 1 1 d . . .
K1 K 0.0244(2) 1.1230(10) -0.0132(4) 0.076(3) Uani 0.30 1 d P . .
K2 K 0.2514(2) 0.9598(10) 0.4025(4) 0.101(3) Uani 0.40 1 d P . .
K3 K 0.1765(3) 0.7815(10) 0.4327(4) 0.082(3) Uani 0.30 1 d P . .
O1 O 0.08038(18) 0.8841(7) 0.1933(3) 0.053(2) Uani 1 1 d . . .
O2 O 0.06503(18) 1.0658(7) 0.1690(3) 0.057(2) Uani 1 1 d . . .
O3 O 0.10422(18) 1.1398(8) 0.2572(3) 0.059(2) Uani 1 1 d . . .
O4 O 0.03381(19) 0.8288(7) 0.1024(3) 0.060(2) Uani 1 1 d . . .
O5 O 0.10012(19) 1.2227(8) 0.1682(3) 0.060(2) Uani 1 1 d . . .
O6 O 0.11205(18) 1.1049(7) 0.1072(3) 0.053(2) Uani 1 1 d . . .
O7 O 0.17247(18) 0.7293(7) 0.1255(3) 0.053(2) Uani 1 1 d . . .
O8 O 0.17086(18) 1.0454(7) 0.1841(3) 0.052(2) Uani 1 1 d . . .
O9 O 0.18636(19) 0.9270(8) 0.3456(3) 0.058(2) Uani 1 1 d . . .
O10 O 0.0742(2) 0.5179(8) 0.1675(3) 0.067(2) Uani 1 1 d . . .
O11 O 0.0898(2) 0.9437(8) 0.0383(3) 0.061(2) Uani 1 1 d . . .
O12 O 0.1660(2) 0.7355(7) 0.0378(3) 0.059(2) Uani 1 1 d . . .
O13 O 0.1134(2) 1.0165(8) -0.0509(3) 0.065(2) Uani 1 1 d . . .
O14 O 0.23174(19) 0.7671(7) 0.1633(3) 0.055(2) Uani 1 1 d . . .
O15 O 0.16307(19) 1.0687(7) 0.0942(3) 0.052(2) Uani 1 1 d . . .
O16 O 0.15837(18) 1.2201(7) 0.1379(3) 0.0497(19) Uani 1 1 d . . .
O17 O 0.22141(18) 1.0335(7) 0.1782(3) 0.0505(19) Uani 1 1 d . . .
O18 O 0.20784(19) 1.1911(7) 0.1279(3) 0.057(2) Uani 1 1 d . . .
O19 O 0.2171(2) 1.0626(7) 0.0795(3) 0.057(2) Uani 1 1 d . . .
O20 O 0.2010(2) 1.2499(7) 0.0391(3) 0.059(2) Uani 1 1 d . . .
O21 O 0.2511(2) 0.9365(8) 0.0549(3) 0.064(2) Uani 1 1 d . . .
O22 O 0.1916(2) 0.9299(7) 0.0125(3) 0.063(2) Uani 1 1 d . . .
O23 O 0.1658(2) 1.0962(7) 0.0037(3) 0.060(2) Uani 1 1 d . . .
O24 O 0.2248(2) 0.7894(7) 0.0762(3) 0.061(2) Uani 1 1 d . . .
O25 O 0.24836(19) 0.9412(7) 0.1404(3) 0.055(2) Uani 1 1 d . . .
O26 O 0.1539(2) 1.2380(8) 0.0539(3) 0.060(2) Uani 1 1 d . . .
O27 O 0.19345(17) 0.8923(7) 0.1060(3) 0.052(2) Uani 1 1 d . . .
O28 O 0.26257(19) 0.8941(7) 0.2311(3) 0.056(2) Uani 1 1 d . . .
O29 O 0.1144(2) 0.7437(7) 0.0416(3) 0.057(2) Uani 1 1 d . . .
O30 O 0.2082(2) 0.6142(8) 0.1014(3) 0.065(2) Uani 1 1 d . . .
O31 O 0.1073(2) 1.1074(8) 0.0181(3) 0.062(2) Uani 1 1 d . . .
O32 O 0.20783(18) 1.2002(7) 0.2148(3) 0.054(2) Uani 1 1 d . . .
O33 O 0.1035(2) 1.2776(7) 0.0587(3) 0.059(2) Uani 1 1 d . . .
O34 O 0.05533(19) 1.1671(8) 0.0860(3) 0.063(2) Uani 1 1 d . . .
O35 O 0.07041(19) 0.9691(7) 0.1070(3) 0.056(2) Uani 1 1 d . . .
O36 O 0.11792(17) 1.0293(7) 0.1928(3) 0.054(2) Uani 1 1 d . . .
O37 O 0.0579(2) 0.6650(8) -0.0079(3) 0.068(3) Uani 1 1 d . . .
O38 O 0.12068(19) 0.6522(7) 0.1235(3) 0.054(2) Uani 1 1 d . . .
O39 O 0.1758(2) 0.5524(7) 0.1654(3) 0.064(2) Uani 1 1 d . . .
O40 O 0.0675(2) 0.5952(7) 0.0825(3) 0.060(2) Uani 1 1 d . . .
O41 O 0.22973(19) 0.7167(7) 0.2709(3) 0.057(2) Uani 1 1 d . . .
O42 O 0.22726(19) 0.8985(7) 0.3011(3) 0.057(2) Uani 1 1 d . . .
O43 O 0.16915(19) 0.7178(7) 0.2114(3) 0.054(2) Uani 1 1 d . . .
O44 O 0.16733(17) 0.9063(7) 0.2460(3) 0.0503(19) Uani 1 1 d . . .
O45 O 0.16960(19) 1.1105(7) 0.2644(3) 0.057(2) Uani 1 1 d . . .
O46 O 0.18543(17) 0.7578(7) 0.2968(3) 0.052(2) Uani 1 1 d . . .
O47 O 0.18979(19) 0.5616(7) 0.2784(3) 0.060(2) Uani 1 1 d . . .
O48 O 0.1085(2) 0.4540(8) 0.1310(3) 0.069(3) Uani 1 1 d . . .
O49 O 0.1332(2) 0.5751(7) 0.2072(3) 0.055(2) Uani 1 1 d . . .
O50 O 0.08122(17) 0.7012(7) 0.1596(3) 0.054(2) Uani 1 1 d . . .
O51 O 0.12723(17) 0.7640(7) 0.2439(3) 0.053(2) Uani 1 1 d . . .
O52 O 0.12964(18) 0.9590(7) 0.2774(3) 0.053(2) Uani 1 1 d . . .
O53 O 0.14586(18) 0.7917(7) 0.3332(3) 0.054(2) Uani 1 1 d . . .
O54 O 0.0862(2) 0.7957(8) 0.2813(3) 0.061(2) Uani 1 1 d . . .
O55 O 0.07130(19) 0.9876(8) 0.2540(3) 0.060(2) Uani 1 1 d . . .
O56 O 0.0872(2) 0.6185(8) 0.2491(3) 0.063(2) Uani 1 1 d . . .
O57 O 0.0412(2) 0.7354(8) 0.2012(4) 0.070(3) Uani 1 1 d . . .
O58 O 0.02670(19) 0.9255(8) 0.1724(4) 0.066(2) Uani 1 1 d . . .
O59 O 0.01228(19) 1.0147(8) 0.0906(3) 0.064(2) Uani 1 1 d . . .
O60 O 0.0305(2) 0.8592(8) 0.2573(4) 0.067(3) Uani 1 1 d . . .
O61 O 0.0284(2) 0.6335(8) 0.1191(3) 0.066(2) Uani 1 1 d . . .
O62 O 0.0310(2) 0.5397(9) 0.1969(4) 0.073(3) Uani 1 1 d . . .
O63 O 0.1125(2) 0.6467(9) 0.3445(4) 0.070(3) Uani 1 1 d . . .
O64 O 0.14713(19) 0.6156(8) 0.3003(3) 0.060(2) Uani 1 1 d . . .
O65 O 0.0146(2) 0.6954(8) 0.0312(4) 0.068(2) Uani 1 1 d . . .
O66 O 0.07232(18) 0.7775(7) 0.0723(3) 0.055(2) Uani 1 1 d . . .
O67 O 0.0324(2) 0.9163(8) 0.0127(3) 0.062(2) Uani 1 1 d . . .
O68 O 0.1026(2) 0.5431(8) 0.0400(4) 0.074(3) Uani 1 1 d . . .
O69 O 0.20404(18) 0.8673(7) 0.2041(3) 0.052(2) Uani 1 1 d . . .
O70 O 0.0594(2) 1.0132(8) -0.0546(3) 0.069(3) Uani 1 1 d . . .
O71 O 0.0909(2) 0.8513(8) -0.0363(3) 0.063(2) Uani 1 1 d . . .
O72 O 0.1157(2) 0.6711(8) -0.0398(4) 0.072(3) Uani 1 1 d . . .
O73 O 0.13994(19) 0.9198(7) 0.0286(3) 0.057(2) Uani 1 1 d . . .
O74 O 0.1399(2) 0.8438(7) -0.0445(3) 0.060(2) Uani 1 1 d . . .
O75 O 0.1566(2) 1.0017(8) -0.0780(3) 0.071(3) Uani 1 1 d . . .
O76 O 0.2882(2) 0.8923(9) 0.3564(4) 0.054(3) Uani 0.70 1 d P . .
O77 O 0.2260(2) 1.1213(10) 0.3357(4) 0.056(3) Uani 0.70 1 d P . .
O78 O 0.2899(4) 0.7225(12) 0.0823(5) 0.075(4) Uani 0.70 1 d P . .
O79 O 0.1155(4) 0.7859(15) -0.1370(5) 0.072(5) Uani 0.60 1 d P . .
O80 O 0.2552(4) 0.8876(15) -0.0288(6) 0.077(5) Uani 0.60 1 d P . .
O81 O 0.0523(4) 1.2572(15) -0.0473(6) 0.074(5) Uani 0.60 1 d P . .
O82 O 0.0506(4) 0.4022(16) 0.0349(7) 0.082(5) Uiso 0.60 1 d P . .
O83 O 0.1015(4) 0.4174(17) 0.2708(7) 0.087(5) Uiso 0.60 1 d P . .
O84 O 0.2251(5) 0.9129(18) 0.4727(8) 0.095(6) Uiso 0.60 1 d P . .
O85 O 0.0166(6) 0.795(2) -0.0753(10) 0.095(7) Uiso 0.50 1 d P . .
O86 O 0.2777(5) 1.1408(18) 0.0474(8) 0.096(6) Uiso 0.60 1 d P . .
O87 O 0.0238(5) 1.2345(17) -0.1431(7) 0.087(5) Uiso 0.60 1 d P . .
O88 O 0.1141(5) 1.2488(19) -0.0573(8) 0.097(6) Uiso 0.60 1 d P . .
O89 O -0.0183(5) 0.515(2) 0.0639(9) 0.086(6) Uiso 0.50 1 d P . .
O90 O 0.0883(6) 1.127(2) -0.1338(9) 0.091(7) Uiso 0.50 1 d P . .
O91 O -0.0322(5) 0.9498(19) 0.1582(8) 0.079(6) Uiso 0.50 1 d P . .
O92 O 0.0171(9) 0.360(3) 0.0874(15) 0.086(11) Uiso 0.30 1 d P . .
O93 O 0.0572(8) 0.327(3) 0.1807(13) 0.078(9) Uiso 0.30 1 d P . .
O94 O 0.0599(9) 0.539(3) -0.0921(14) 0.084(10) Uiso 0.30 1 d P . .
O95 O 0.0610(8) 0.865(3) -0.1919(12) 0.071(8) Uiso 0.30 1 d P . .
O96 O 0.0423(8) 0.627(3) 0.3049(13) 0.078(9) Uiso 0.30 1 d P . .
O97 O 0.1753(9) 1.504(3) 0.0016(15) 0.088(11) Uiso 0.30 1 d P . .
O98 O 0.2017(10) 0.597(4) 0.4593(16) 0.092(11) Uiso 0.30 1 d P . .
O99 O 0.1159(10) 0.439(4) -0.0456(17) 0.099(12) Uiso 0.30 1 d P . .
O100 O 0.0122(16) 0.889(6) -0.165(3) 0.10(2) Uiso 0.20 1 d P . .
O101 O 0.1041(13) 0.599(5) -0.144(2) 0.080(14) Uiso 0.20 1 d P . .
O102 O 0.0119(11) 0.668(4) 0.2733(17) 0.064(11) Uiso 0.20 1 d P . .
O103 O 0.1244(12) 0.574(4) -0.1261(19) 0.072(13) Uiso 0.20 1 d P . .
N1 N 0.1611(3) 0.8782(10) -0.1490(4) 0.070(3) Uani 1 1 d . . .
N2 N 0.2408(3) 0.5714(10) 0.2133(4) 0.064(3) Uani 1 1 d . . .
N3 N 0.1812(4) 0.5091(13) 0.3807(5) 0.088(4) Uani 1 1 d . . .
N4 N 0.1713(2) 0.3763(9) 0.2050(4) 0.062(3) Uani 1 1 d . . .
N5 N 0.1896(4) 0.6908(13) -0.0279(5) 0.090(5) Uani 1 1 d . . .
N6 N 0.1469(3) 1.3181(10) 0.2653(4) 0.068(3) Uani 1 1 d . . .
N7 N 0.3000(3) 0.8520(11) 0.1535(4) 0.070(3) Uani 1 1 d . . .
N8 N 0.2659(3) 1.2396(13) 0.1099(5) 0.088(5) Uani 1 1 d . . .
N9 N 0.1572(3) 1.4419(11) 0.0668(5) 0.084(4) Uani 1 1 d . . .

loop_
_atom_site_aniso_label
_atom_site_aniso_U_11
_atom_site_aniso_U_22
_atom_site_aniso_U_33
_atom_site_aniso_U_23
_atom_site_aniso_U_13
_atom_site_aniso_U_12
Mo1 0.0624(6) 0.0534(7) 0.0494(5) -0.0044(5) 0.0174(5) -0.0042(5)
Mo2 0.0520(5) 0.0529(7) 0.0460(5) -0.0003(4) 0.0135(4) 0.0005(4)
Mo3 0.0496(5) 0.0501(6) 0.0443(5) 0.0009(4) 0.0186(4) 0.0007(4)
Mo4 0.0585(5) 0.0524(7) 0.0482(5) -0.0003(5) 0.0169(4) -0.0003(5)
Mo5 0.0777(7) 0.0563(8) 0.0485(6) -0.0074(5) 0.0249(5) -0.0082(6)
Mo6 0.0914(10) 0.0701(10) 0.0552(7) -0.0054(7) 0.0316(7) -0.0110(8)
Mo7 0.0594(7) 0.0695(10) 0.0530(7) 0.0016(6) 0.0213(6) 0.0001(6)
Mo8 0.0713(8) 0.0611(10) 0.0682(8) -0.0011(7) 0.0262(7) -0.0060(7)
Mo9 0.0604(7) 0.0597(10) 0.0569(8) 0.0055(7) 0.0242(6) 0.0019(7)
Mo10 0.0608(8) 0.0647(10) 0.0609(8) -0.0030(7) 0.0175(7) -0.0075(7)
Mo11 0.0535(7) 0.0687(11) 0.0571(8) -0.0009(7) 0.0153(6) 0.0005(7)
Mo12 0.0640(8) 0.0735(12) 0.0599(8) 0.0073(8) 0.0265(7) -0.0026(8)
Mo13 0.0520(7) 0.0624(10) 0.0527(7) -0.0025(7) 0.0191(6) 0.0013(6)
Mo14 0.0724(9) 0.0600(10) 0.0593(8) -0.0033(7) 0.0334(7) -0.0026(7)
Mo15 0.0551(8) 0.0741(13) 0.0616(9) 0.0013(8) 0.0249(7) -0.0011(8)
Mo16 0.0626(9) 0.0652(12) 0.0661(10) 0.0024(8) 0.0254(8) -0.0085(8)
Mo17 0.0729(10) 0.0762(14) 0.0556(9) -0.0011(9) 0.0182(8) -0.0013(9)
Mo18 0.0631(10) 0.0791(14) 0.0554(9) -0.0062(9) 0.0238(8) -0.0009(9)
Mo19 0.0698(10) 0.0593(12) 0.0538(9) -0.0020(8) 0.0250(8) -0.0046(9)
Mo20 0.0638(10) 0.0618(13) 0.0559(10) -0.0010(9) 0.0213(8) -0.0005(9)
V1 0.0558(11) 0.0490(13) 0.0487(11) -0.0009(9) 0.0215(9) -0.0030(9)
V2 0.0584(12) 0.0540(14) 0.0453(11) -0.0029(10) 0.0157(9) -0.0047(10)
V3 0.0474(10) 0.0490(13) 0.0418(10) 0.0003(9) 0.0148(8) 0.0004(9)
V4 0.0569(11) 0.0435(13) 0.0537(11) -0.0026(9) 0.0281(9) -0.0003(9)
V5 0.0777(7) 0.0563(8) 0.0485(6) -0.0074(5) 0.0249(5) -0.0082(6)
V6 0.0914(10) 0.0701(10) 0.0552(7) -0.0054(7) 0.0316(7) -0.0110(8)
V7 0.0594(7) 0.0695(10) 0.0530(7) 0.0016(6) 0.0213(6) 0.0001(6)
V8 0.0713(8) 0.0611(10) 0.0682(8) -0.0011(7) 0.0262(7) -0.0060(7)
V9 0.0604(7) 0.0597(10) 0.0569(8) 0.0055(7) 0.0242(6) 0.0019(7)
V10 0.0608(8) 0.0647(10) 0.0609(8) -0.0030(7) 0.0175(7) -0.0075(7)
V11 0.0535(7) 0.0687(11) 0.0571(8) -0.0009(7) 0.0153(6) 0.0005(7)
V12 0.0640(8) 0.0735(12) 0.0599(8) 0.0073(8) 0.0265(7) -0.0026(8)
V13 0.0520(7) 0.0624(10) 0.0527(7) -0.0025(7) 0.0191(6) 0.0013(6)
V14 0.0724(9) 0.0600(10) 0.0593(8) -0.0033(7) 0.0334(7) -0.0026(7)
V15 0.0551(8) 0.0741(13) 0.0616(9) 0.0013(8) 0.0249(7) -0.0011(8)
V16 0.0626(9) 0.0652(12) 0.0661(10) 0.0024(8) 0.0254(8) -0.0085(8)
V17 0.0729(10) 0.0762(14) 0.0556(9) -0.0011(9) 0.0182(8) -0.0013(9)
V18 0.0631(10) 0.0791(14) 0.0554(9) -0.0062(9) 0.0238(8) -0.0009(9)
V19 0.0698(10) 0.0593(12) 0.0538(9) -0.0020(8) 0.0250(8) -0.0046(9)
V20 0.0638(10) 0.0618(13) 0.0559(10) -0.0010(9) 0.0213(8) -0.0005(9)
Te1 0.0498(4) 0.0510(5) 0.0452(4) -0.0005(3) 0.0163(3) -0.0022(3)
Te2 0.0553(4) 0.0480(5) 0.0424(4) -0.0023(3) 0.0181(3) -0.0025(3)
Te3 0.0628(5) 0.0617(6) 0.0542(5) -0.0029(4) 0.0246(4) -0.0023(4)
K1 0.070(6) 0.084(9) 0.058(5) -0.002(5) 0.015(5) 0.002(6)
K2 0.087(6) 0.123(10) 0.085(6) -0.020(6) 0.034(5) -0.023(6)
K3 0.105(8) 0.075(8) 0.054(5) -0.001(5) 0.028(5) 0.016(7)
O1 0.052(4) 0.049(5) 0.051(4) 0.002(4) 0.019(4) 0.002(4)
O2 0.046(4) 0.060(6) 0.054(5) -0.002(4) 0.013(4) 0.005(4)
O3 0.049(4) 0.070(7) 0.051(5) -0.006(4) 0.018(4) -0.002(4)
O4 0.054(4) 0.059(6) 0.053(5) -0.005(4) 0.013(4) -0.007(4)
O5 0.058(5) 0.065(6) 0.051(5) -0.010(4) 0.019(4) -0.013(4)
O6 0.050(4) 0.049(5) 0.051(4) -0.004(4) 0.014(3) -0.001(4)
O7 0.052(4) 0.055(6) 0.046(4) -0.001(4) 0.017(3) 0.000(4)
O8 0.058(4) 0.052(5) 0.038(4) -0.001(4) 0.015(3) 0.005(4)
O9 0.053(4) 0.067(6) 0.050(4) -0.002(4) 0.021(4) 0.000(4)
O10 0.073(6) 0.056(6) 0.063(5) -0.002(5) 0.023(4) -0.008(5)
O11 0.063(5) 0.064(6) 0.046(4) 0.000(4) 0.017(4) -0.002(4)
O12 0.072(5) 0.059(6) 0.050(4) -0.004(4) 0.032(4) -0.001(4)
O13 0.077(6) 0.066(7) 0.046(5) 0.000(4) 0.023(4) 0.005(5)
O14 0.062(5) 0.045(5) 0.047(4) 0.004(4) 0.017(4) 0.006(4)
O15 0.060(4) 0.052(5) 0.038(4) -0.008(4) 0.018(3) -0.002(4)
O16 0.052(4) 0.047(5) 0.046(4) 0.001(4) 0.018(3) 0.000(4)
O17 0.057(4) 0.047(5) 0.045(4) 0.002(4) 0.021(3) -0.002(4)
O18 0.058(5) 0.056(6) 0.046(4) -0.001(4) 0.015(4) -0.001(4)
O19 0.065(5) 0.054(6) 0.052(5) 0.005(4) 0.026(4) 0.009(4)
O20 0.065(5) 0.058(6) 0.052(5) 0.000(4) 0.026(4) -0.004(4)
O21 0.072(6) 0.056(6) 0.066(5) 0.002(5) 0.035(5) 0.002(5)
O22 0.075(6) 0.051(6) 0.067(5) -0.005(4) 0.037(5) -0.008(5)
O23 0.072(5) 0.054(6) 0.048(4) 0.001(4) 0.023(4) 0.002(4)
O24 0.078(6) 0.050(6) 0.060(5) -0.008(4) 0.037(5) -0.007(4)
O25 0.057(4) 0.046(5) 0.056(5) 0.002(4) 0.021(4) -0.003(4)
O26 0.062(5) 0.064(6) 0.048(4) 0.007(4) 0.020(4) 0.002(4)
O27 0.050(4) 0.060(6) 0.041(4) 0.003(4) 0.017(3) -0.001(4)
O28 0.059(5) 0.057(6) 0.048(4) 0.001(4) 0.021(4) 0.002(4)
O29 0.064(5) 0.053(6) 0.047(4) -0.002(4) 0.021(4) 0.002(4)
O30 0.065(5) 0.061(6) 0.064(5) -0.006(5) 0.027(4) 0.004(5)
O31 0.062(5) 0.062(6) 0.048(5) 0.004(4) 0.012(4) 0.000(4)
O32 0.051(4) 0.054(6) 0.053(5) -0.005(4) 0.021(4) -0.002(4)
O33 0.063(5) 0.052(6) 0.056(5) -0.005(4) 0.022(4) 0.002(4)
O34 0.052(4) 0.066(6) 0.055(5) 0.008(4) 0.012(4) 0.011(4)
O35 0.055(4) 0.058(6) 0.047(4) -0.010(4) 0.017(4) 0.002(4)
O36 0.044(4) 0.062(6) 0.045(4) -0.003(4) 0.011(3) 0.002(4)
O37 0.065(5) 0.072(7) 0.054(5) -0.010(5) 0.016(4) -0.011(5)
O38 0.057(4) 0.047(5) 0.054(5) 0.002(4) 0.023(4) -0.005(4)
O39 0.074(6) 0.050(6) 0.065(5) -0.002(5) 0.029(5) -0.005(5)
O40 0.059(5) 0.053(6) 0.056(5) 0.003(4) 0.015(4) -0.008(4)
O41 0.053(4) 0.059(6) 0.057(5) 0.013(4) 0.024(4) 0.007(4)
O42 0.054(4) 0.057(6) 0.054(5) -0.005(4) 0.020(4) -0.002(4)
O43 0.058(4) 0.051(5) 0.048(4) 0.003(4) 0.020(4) -0.003(4)
O44 0.051(4) 0.055(6) 0.043(4) 0.006(4) 0.020(3) -0.001(4)
O45 0.056(4) 0.056(6) 0.050(4) -0.003(4) 0.018(4) -0.004(4)
O46 0.048(4) 0.056(6) 0.043(4) 0.002(4) 0.014(3) 0.000(4)
O47 0.054(5) 0.057(6) 0.063(5) 0.000(4) 0.021(4) 0.000(4)
O48 0.078(6) 0.060(7) 0.055(5) -0.012(5) 0.019(4) -0.017(5)
O49 0.069(5) 0.040(5) 0.056(5) 0.001(4) 0.030(4) -0.004(4)
O50 0.044(4) 0.055(6) 0.049(4) 0.003(4) 0.011(3) -0.003(4)
O51 0.047(4) 0.057(6) 0.048(4) 0.003(4) 0.016(3) 0.002(4)
O52 0.050(4) 0.056(6) 0.048(4) 0.000(4) 0.018(4) 0.001(4)
O53 0.050(4) 0.063(6) 0.046(4) 0.001(4) 0.020(3) 0.002(4)
O54 0.059(5) 0.066(6) 0.056(5) 0.004(4) 0.025(4) -0.005(4)
O55 0.053(4) 0.068(7) 0.056(5) -0.004(4) 0.023(4) 0.000(4)
O56 0.059(5) 0.066(7) 0.057(5) 0.001(4) 0.022(4) -0.006(4)
O57 0.067(5) 0.066(7) 0.066(6) -0.001(5) 0.023(5) -0.002(5)
O58 0.048(4) 0.059(6) 0.074(6) -0.009(5) 0.014(4) -0.007(4)
O59 0.052(4) 0.067(7) 0.063(5) 0.000(5) 0.018(4) 0.001(4)
O60 0.058(5) 0.072(7) 0.071(6) 0.001(5) 0.029(4) 0.001(5)
O61 0.058(5) 0.065(7) 0.064(5) 0.002(5) 0.018(4) -0.008(5)
O62 0.064(5) 0.071(7) 0.076(6) -0.006(5) 0.026(5) -0.009(5)
O63 0.064(5) 0.075(7) 0.065(6) 0.006(5) 0.027(4) -0.006(5)
O64 0.056(5) 0.061(6) 0.057(5) -0.004(4) 0.020(4) -0.002(4)
O65 0.074(6) 0.055(6) 0.066(6) -0.002(5) 0.026(5) -0.004(5)
O66 0.056(4) 0.049(5) 0.054(5) -0.003(4) 0.019(4) -0.008(4)
O67 0.058(5) 0.061(6) 0.048(4) -0.002(4) 0.008(4) -0.001(4)
O68 0.078(6) 0.062(7) 0.074(6) -0.008(5) 0.029(5) -0.007(5)
O69 0.056(4) 0.052(5) 0.039(4) -0.001(4) 0.014(3) -0.004(4)
O70 0.064(5) 0.073(7) 0.055(5) -0.004(5) 0.016(4) 0.005(5)
O71 0.067(5) 0.062(6) 0.050(5) -0.009(4) 0.018(4) -0.003(5)
O72 0.082(6) 0.066(7) 0.061(5) -0.012(5) 0.029(5) -0.012(5)
O73 0.060(5) 0.061(6) 0.039(4) -0.002(4) 0.013(4) -0.005(4)
O74 0.069(5) 0.057(6) 0.047(4) 0.000(4) 0.022(4) -0.004(4)
O75 0.085(6) 0.069(7) 0.052(5) -0.010(5) 0.025(5) -0.002(5)
O76 0.044(6) 0.048(8) 0.055(6) 0.019(6) 0.010(5) 0.002(5)
O77 0.039(5) 0.054(8) 0.056(7) -0.003(6) 0.006(5) -0.009(5)
O78 0.098(10) 0.073(10) 0.049(7) 0.011(7) 0.030(7) 0.029(8)
O79 0.088(11) 0.087(13) 0.040(7) -0.009(8) 0.029(7) -0.035(10)
O80 0.105(13) 0.089(14) 0.056(9) 0.005(9) 0.055(9) 0.024(11)
O81 0.072(10) 0.084(13) 0.060(9) -0.010(9) 0.027(8) -0.029(9)
N1 0.086(8) 0.064(8) 0.059(7) -0.002(6) 0.033(6) 0.004(7)
N2 0.068(6) 0.069(8) 0.051(6) 0.006(5) 0.024(5) 0.008(6)
N3 0.108(10) 0.088(11) 0.060(7) 0.013(7) 0.034(7) 0.024(9)
N4 0.061(6) 0.059(8) 0.055(6) 0.002(5) 0.017(5) 0.005(5)
N5 0.111(11) 0.096(12) 0.077(9) -0.025(8) 0.055(8) 0.001(9)
N6 0.079(7) 0.063(8) 0.064(7) -0.010(6) 0.034(6) -0.024(6)
N7 0.068(7) 0.073(9) 0.061(7) -0.003(6) 0.024(6) 0.019(6)
N8 0.059(7) 0.108(12) 0.072(8) 0.009(8) 0.010(6) -0.033(7)
N9 0.091(9) 0.064(9) 0.091(9) -0.019(7) 0.036(8) -0.007(7)

loop_
_atom_type_symbol
_atom_type_description
_atom_type_scat_dispersion_real
_atom_type_scat_dispersion_imag
_atom_type_scat_source
Mo Mo -0.0483 2.7339 'International Tables Vol C Tables 4.2.6.8 and 6.1.1.4'
V V 0.0687 2.1097 'International Tables Vol C Tables 4.2.6.8 and 6.1.1.4'
Te Te -0.1759 6.3531 'International Tables Vol C Tables 4.2.6.8 and 6.1.1.4'
K K 0.3868 1.0657 'International Tables Vol C Tables 4.2.6.8 and 6.1.1.4'
O O 0.0492 0.0322 'International Tables Vol C Tables 4.2.6.8 and 6.1.1.4'
N N 0.0311 0.0180 'International Tables Vol C Tables 4.2.6.8 and 6.1.1.4'
H H 0.0000 0.0000 'International Tables Vol C Tables 4.2.6.8 and 6.1.1.4'

loop_
_geom_angle_atom_site_label_1
_geom_angle_atom_site_label_2
_geom_angle_atom_site_label_3
_geom_angle
_geom_angle_site_symmetry_1
_geom_angle_site_symmetry_3
_geom_angle_publ_flag
O37 Mo1 O68 102.4(5) . . ?
O37 Mo1 O29 102.4(4) . . ?
O68 Mo1 O29 103.5(5) . . ?
O37 Mo1 O40 97.3(4) . . ?
O68 Mo1 O40 94.5(5) . . ?
O29 Mo1 O40 149.6(4) . . ?
O37 Mo1 O66 88.5(4) . . ?
O68 Mo1 O66 164.1(5) . . ?
O29 Mo1 O66 85.1(4) . . ?
O40 Mo1 O66 72.4(4) . . ?
O37 Mo1 O38 164.6(4) . . ?
O68 Mo1 O38 89.2(4) . . ?
O29 Mo1 O38 84.3(3) . . ?
O40 Mo1 O38 71.5(3) . . ?
O66 Mo1 O38 78.2(3) . . ?
O5 Mo2 O34 102.8(5) . . ?
O5 Mo2 O6 102.7(4) . . ?
O34 Mo2 O6 102.0(4) . . ?
O5 Mo2 O2 96.3(4) . . ?
O34 Mo2 O2 96.9(4) . . ?
O6 Mo2 O2 149.2(4) . . ?
O5 Mo2 O36 89.0(4) . . ?
O34 Mo2 O36 164.2(4) . . ?
O6 Mo2 O36 85.2(3) . . ?
O2 Mo2 O36 71.0(3) . . ?
O5 Mo2 O35 163.4(4) . . ?
O34 Mo2 O35 89.2(4) . . ?
O6 Mo2 O35 85.6(4) . . ?
O2 Mo2 O35 70.6(4) . . ?
O36 Mo2 O35 77.2(3) . . ?
O42 Mo3 O41 103.2(4) . . ?
O42 Mo3 O69 102.6(4) . . ?
O41 Mo3 O69 104.3(4) . . ?
O42 Mo3 O46 95.6(4) . . ?
O41 Mo3 O46 94.1(4) . . ?
O69 Mo3 O46 150.2(3) . . ?
O42 Mo3 O44 87.0(4) . . ?
O41 Mo3 O44 162.7(4) . . ?
O69 Mo3 O44 86.9(3) . . ?
O46 Mo3 O44 70.6(3) . . ?
O42 Mo3 O43 163.0(4) . . ?
O41 Mo3 O43 88.6(4) . . ?
O69 Mo3 O43 86.1(3) . . ?
O46 Mo3 O43 71.0(3) . . ?
O44 Mo3 O43 78.8(3) . . ?
O33 Mo4 O31 104.3(4) . . ?
O33 Mo4 O26 97.5(5) . . ?
O31 Mo4 O26 97.5(4) . . ?
O33 Mo4 O6 99.2(4) . . ?
O31 Mo4 O6 95.3(4) . . ?
O26 Mo4 O6 155.7(4) . . ?
O33 Mo4 O16 98.1(4) . . ?
O31 Mo4 O16 157.6(4) . . ?
O26 Mo4 O16 79.5(3) . . ?
O6 Mo4 O16 80.8(3) . . ?
O33 Mo4 O15 167.7(4) . . ?
O31 Mo4 O15 86.6(4) . . ?
O26 Mo4 O15 75.3(4) . . ?
O6 Mo4 O15 85.0(3) . . ?
O16 Mo4 O15 71.1(3) . . ?
O72 Mo5 O12 105.0(5) . . ?
O72 Mo5 O74 98.2(5) . . ?
O12 Mo5 O74 95.0(4) . . ?
O72 Mo5 O29 101.7(5) . . ?
O12 Mo5 O29 91.0(4) . . ?
O74 Mo5 O29 156.9(4) . . ?
O72 Mo5 O71 97.6(5) . . ?
O12 Mo5 O71 157.4(4) . . ?
O74 Mo5 O71 83.2(4) . . ?
O29 Mo5 O71 82.8(4) . . ?
O72 Mo5 O73 167.9(5) . . ?
O12 Mo5 O73 85.2(4) . . ?
O74 Mo5 O73 74.0(4) . . ?
O29 Mo5 O73 84.4(4) . . ?
O71 Mo5 O73 72.6(3) . . ?
O75 Mo6 O74 100.2(5) . . ?
O75 Mo6 O22 103.0(5) . . ?
O74 Mo6 O22 90.5(4) . . ?
O75 Mo6 O13 99.2(5) . . ?
O74 Mo6 O13 89.9(4) . . ?
O22 Mo6 O13 157.4(4) . . ?
O75 Mo6 O23 99.6(5) . . ?
O74 Mo6 O23 160.2(4) . . ?
O22 Mo6 O23 84.8(4) . . ?
O13 Mo6 O23 87.2(4) . . ?
O75 Mo6 O73 169.2(4) . . ?
O74 Mo6 O73 72.1(4) . . ?
O22 Mo6 O73 84.9(4) . . ?
O13 Mo6 O73 73.8(4) . . ?
O23 Mo6 O73 88.3(4) . . ?
O75 Mo6 K3 49.5(4) . 6_575 ?
O74 Mo6 K3 149.6(3) . 6_575 ?
O22 Mo6 K3 97.7(4) . 6_575 ?
O13 Mo6 K3 93.3(4) . 6_575 ?
O23 Mo6 K3 50.1(3) . 6_575 ?
O73 Mo6 K3 137.6(3) . 6_575 ?
O9 Mo7 O53 102.8(4) . . ?
O9 Mo7 O52 102.3(4) . . ?
O53 Mo7 O52 99.9(4) . . ?
O9 Mo7 O46 97.0(4) . . ?
O53 Mo7 O46 93.8(4) . . ?
O52 Mo7 O46 153.2(3) . . ?
O9 Mo7 O44 99.8(4) . . ?
O53 Mo7 O44 155.6(4) . . ?
O52 Mo7 O44 84.0(4) . . ?
O46 Mo7 O44 74.3(3) . . ?
O9 Mo7 O51 171.7(4) . . ?
O53 Mo7 O51 77.1(4) . . ?
O52 Mo7 O51 85.8(3) . . ?
O46 Mo7 O51 74.8(3) . . ?
O44 Mo7 O51 79.2(3) . . ?
O9 Mo7 K3 65.5(4) . . ?
O53 Mo7 K3 37.7(3) . . ?
O52 Mo7 K3 112.5(3) . . ?
O46 Mo7 K3 92.4(3) . . ?
O44 Mo7 K3 159.3(3) . . ?
O51 Mo7 K3 113.1(3) . . ?
O48 Mo8 O10 104.3(5) . . ?
O48 Mo8 O49 102.3(4) . . ?
O10 Mo8 O49 100.3(4) . . ?
O48 Mo8 O40 95.5(4) . . ?
O10 Mo8 O40 92.8(4) . . ?
O49 Mo8 O40 154.5(4) . . ?
O48 Mo8 O38 98.5(5) . . ?
O10 Mo8 O38 155.2(5) . . ?
O49 Mo8 O38 84.1(4) . . ?
O40 Mo8 O38 75.1(3) . . ?
O48 Mo8 O50 169.4(4) . . ?
O10 Mo8 O50 76.5(4) . . ?
O49 Mo8 O50 87.9(3) . . ?
O40 Mo8 O50 74.0(3) . . ?
O38 Mo8 O50 79.4(3) . . ?
O47 Mo9 O64 103.0(5) . . ?
O47 Mo9 O49 102.4(4) . . ?
O64 Mo9 O49 99.2(4) . . ?
O47 Mo9 O46 96.9(4) . . ?
O64 Mo9 O46 93.6(4) . . ?
O49 Mo9 O46 153.7(4) . . ?
O47 Mo9 O43 99.6(4) . . ?
O64 Mo9 O43 155.8(4) . . ?
O49 Mo9 O43 84.3(4) . . ?
O46 Mo9 O43 74.9(3) . . ?
O47 Mo9 O51 170.7(4) . . ?
O64 Mo9 O51 76.4(4) . . ?
O49 Mo9 O51 86.9(4) . . ?
O46 Mo9 O51 73.9(3) . . ?
O43 Mo9 O51 79.9(3) . . ?
O65 Mo10 O61 104.0(5) . . ?
O65 Mo10 O4 101.4(5) . . ?
O61 Mo10 O4 99.3(5) . . ?
O65 Mo10 O40 97.1(5) . . ?
O61 Mo10 O40 93.3(4) . . ?
O4 Mo10 O40 154.3(4) . . ?
O65 Mo10 O66 98.6(4) . . ?
O61 Mo10 O66 155.9(4) . . ?
O4 Mo10 O66 83.9(4) . . ?
O40 Mo10 O66 75.7(4) . . ?
O65 Mo10 O50 172.0(5) . . ?
O61 Mo10 O50 77.2(4) . . ?
O4 Mo10 O50 86.1(4) . . ?
O40 Mo10 O50 74.9(3) . . ?
O66 Mo10 O50 79.3(3) . . ?
O65 Mo10 K1 49.8(4) . 5_575 ?
O61 Mo10 K1 104.0(4) . 5_575 ?
O4 Mo10 K1 51.9(3) . 5_575 ?
O40 Mo10 K1 145.3(3) . 5_575 ?
O66 Mo10 K1 96.7(3) . 5_575 ?
O50 Mo10 K1 137.9(3) . 5_575 ?
O59 Mo11 O58 102.9(5) . . ?
O59 Mo11 O4 101.9(5) . . ?
O58 Mo11 O4 99.2(5) . . ?
O59 Mo11 O2 97.8(4) . . ?
O58 Mo11 O2 94.1(4) . . ?
O4 Mo11 O2 153.1(4) . . ?
O59 Mo11 O35 99.1(4) . . ?
O58 Mo11 O35 156.5(4) . . ?
O4 Mo11 O35 84.0(4) . . ?
O2 Mo11 O35 74.9(4) . . ?
O59 Mo11 O1 171.7(4) . . ?
O58 Mo11 O1 77.3(4) . . ?
O4 Mo11 O1 86.3(4) . . ?
O2 Mo11 O1 73.9(3) . . ?
O35 Mo11 O1 79.7(3) . . ?
O59 Mo11 K1 48.4(4) . 5_575 ?
O58 Mo11 K1 103.8(3) . 5_575 ?
O4 Mo11 K1 53.7(3) . 5_575 ?
O2 Mo11 K1 144.3(3) . 5_575 ?
O35 Mo11 K1 96.8(3) . 5_575 ?
O1 Mo11 K1 139.8(3) . 5_575 ?
O63 Mo12 O56 103.1(5) . . ?
O63 Mo12 O54 103.6(5) . . ?
O56 Mo12 O54 91.8(4) . . ?
O63 Mo12 O64 97.2(5) . . ?
O56 Mo12 O64 89.8(4) . . ?
O54 Mo12 O64 158.2(4) . . ?
O63 Mo12 O53 96.8(4) . . ?
O56 Mo12 O53 159.2(4) . . ?
O54 Mo12 O53 89.1(4) . . ?
O64 Mo12 O53 81.8(4) . . ?
O63 Mo12 O51 165.3(4) . . ?
O56 Mo12 O51 87.5(4) . . ?
O54 Mo12 O51 86.0(4) . . ?
O64 Mo12 O51 72.4(4) . . ?
O53 Mo12 O51 71.9(3) . . ?
O3 Mo13 O55 102.8(5) . . ?
O3 Mo13 O52 102.1(4) . . ?
O55 Mo13 O52 99.5(4) . . ?
O3 Mo13 O2 96.7(4) . . ?
O55 Mo13 O2 94.5(4) . . ?
O52 Mo13 O2 153.2(4) . . ?
O3 Mo13 O36 99.7(4) . . ?
O55 Mo13 O36 155.8(4) . . ?
O52 Mo13 O36 84.2(3) . . ?
O2 Mo13 O36 74.0(3) . . ?
O3 Mo13 O1 170.3(4) . . ?
O55 Mo13 O1 78.7(4) . . ?
O52 Mo13 O1 87.0(4) . . ?
O2 Mo13 O1 73.5(3) . . ?
O36 Mo13 O1 77.6(3) . . ?
O21 Mo14 O24 102.4(5) . . ?
O21 Mo14 O22 103.3(5) . . ?
O24 Mo14 O22 99.2(4) . . ?
O21 Mo14 O19 98.4(5) . . ?
O24 Mo14 O19 156.6(4) . . ?
O22 Mo14 O19 86.3(4) . . ?
O21 Mo14 O25 97.7(4) . . ?
O24 Mo14 O25 91.7(4) . . ?
O22 Mo14 O25 153.5(4) . . ?
O19 Mo14 O25 74.8(4) . . ?
O21 Mo14 O27 167.7(4) . . ?
O24 Mo14 O27 75.6(4) . . ?
O22 Mo14 O27 89.0(4) . . ?
O19 Mo14 O27 81.8(3) . . ?
O25 Mo14 O27 70.4(3) . . ?
O21 Mo14 Te3 97.3(4) . . ?
O24 Mo14 Te3 129.7(3) . . ?
O22 Mo14 Te3 120.6(3) . . ?
O19 Mo14 Te3 35.4(2) . . ?
O25 Mo14 Te3 39.5(3) . . ?
O27 Mo14 Te3 75.7(2) . . ?
O60 Mo15 O57 102.0(5) . . ?
O60 Mo15 O54 102.1(5) . . ?
O57 Mo15 O54 91.3(5) . . ?
O60 Mo15 O58 98.2(5) . . ?
O57 Mo15 O58 90.3(4) . . ?
O54 Mo15 O58 158.8(4) . . ?
O60 Mo15 O55 96.9(5) . . ?
O57 Mo15 O55 160.5(4) . . ?
O54 Mo15 O55 89.5(4) . . ?
O58 Mo15 O55 82.1(4) . . ?
O60 Mo15 O1 165.6(5) . . ?
O57 Mo15 O1 88.4(4) . . ?
O54 Mo15 O1 87.5(3) . . ?
O58 Mo15 O1 71.4(3) . . ?
O55 Mo15 O1 72.2(3) . . ?
O62 Mo16 O57 101.5(5) . . ?
O62 Mo16 O56 104.0(5) . . ?
O57 Mo16 O56 90.4(4) . . ?
O62 Mo16 O10 98.8(5) . . ?
O57 Mo16 O10 159.1(5) . . ?
O56 Mo16 O10 89.2(4) . . ?
O62 Mo16 O61 96.5(5) . . ?
O57 Mo16 O61 90.6(4) . . ?
O56 Mo16 O61 158.8(4) . . ?
O10 Mo16 O61 82.4(4) . . ?
O62 Mo16 O50 165.2(4) . . ?
O57 Mo16 O50 87.5(4) . . ?
O56 Mo16 O50 87.4(4) . . ?
O10 Mo16 O50 71.6(4) . . ?
O61 Mo16 O50 71.4(3) . . ?
O70 Mo17 O71 102.2(5) . . ?
O70 Mo17 O13 103.6(5) . . ?
O71 Mo17 O13 96.6(5) . . ?
O70 Mo17 O11 100.6(5) . . ?
O71 Mo17 O11 92.0(4) . . ?
O13 Mo17 O11 151.9(4) . . ?
O70 Mo17 O31 95.5(5) . . ?
O71 Mo17 O31 161.2(4) . . ?
O13 Mo17 O31 85.2(4) . . ?
O11 Mo17 O31 78.5(4) . . ?
O70 Mo17 O73 178.7(5) . . ?
O71 Mo17 O73 77.0(4) . . ?
O13 Mo17 O73 77.5(4) . . ?
O11 Mo17 O73 78.4(3) . . ?
O31 Mo17 O73 85.1(3) . . ?
O70 Mo17 K1 39.6(4) . . ?
O71 Mo17 K1 123.3(4) . . ?
O13 Mo17 K1 126.4(4) . . ?
O11 Mo17 K1 67.7(3) . . ?
O31 Mo17 K1 68.2(3) . . ?
O73 Mo17 K1 140.0(3) . . ?
O28 Mo18 O14 102.8(4) . . ?
O28 Mo18 O69 100.9(4) . . ?
O14 Mo18 O69 94.3(4) . . ?
O28 Mo18 O25 97.4(4) . . ?
O14 Mo18 O25 94.1(4) . . ?
O69 Mo18 O25 157.7(4) . . ?
O28 Mo18 O17 97.2(4) . . ?
O14 Mo18 O17 159.4(4) . . ?
O69 Mo18 O17 86.4(4) . . ?
O25 Mo18 O17 78.6(4) . . ?
O28 Mo18 O27 171.2(4) . . ?
O14 Mo18 O27 78.4(4) . . ?
O69 Mo18 O27 87.7(3) . . ?
O25 Mo18 O27 73.8(3) . . ?
O17 Mo18 O27 81.1(3) . . ?
O28 Mo18 Te3 94.0(4) . . ?
O14 Mo18 Te3 134.8(3) . . ?
O69 Mo18 Te3 123.5(3) . . ?
O25 Mo18 Te3 41.8(3) . . ?
O17 Mo18 Te3 37.4(2) . . ?
O27 Mo18 Te3 79.4(2) . . ?
O20 Mo19 O23 103.2(4) . . ?
O20 Mo19 O26 99.0(5) . . ?
O23 Mo19 O26 97.9(4) . . ?
O20 Mo19 O19 101.7(4) . . ?
O23 Mo19 O19 89.0(4) . . ?
O26 Mo19 O19 156.0(4) . . ?
O20 Mo19 O18 98.7(4) . . ?
O23 Mo19 O18 156.0(4) . . ?
O26 Mo19 O18 88.4(4) . . ?
O19 Mo19 O18 76.8(4) . . ?
O20 Mo19 O15 166.6(4) . . ?
O23 Mo19 O15 88.5(4) . . ?
O26 Mo19 O15 72.5(4) . . ?
O19 Mo19 O15 84.8(3) . . ?
O18 Mo19 O15 71.2(3) . . ?
O20 Mo19 Te3 99.0(3) . . ?
O23 Mo19 Te3 124.6(3) . . ?
O26 Mo19 Te3 127.8(3) . . ?
O19 Mo19 Te3 36.6(3) . . ?
O18 Mo19 Te3 40.5(3) . . ?
O15 Mo19 Te3 79.1(2) . . ?
O20 Mo19 K3 50.9(4) . 6_575 ?
O23 Mo19 K3 52.4(4) . 6_575 ?
O26 Mo19 K3 99.9(4) . 6_575 ?
O19 Mo19 K3 102.4(3) . 6_575 ?
O18 Mo19 K3 149.3(3) . 6_575 ?
O15 Mo19 K3 139.5(3) . 6_575 ?
Te3 Mo19 K3 129.0(2) . 6_575 ?
O32 Mo20 O16 102.9(4) . . ?
O32 Mo20 O8 100.5(4) . . ?
O16 Mo20 O8 96.9(4) . . ?
O32 Mo20 O18 102.9(4) . . ?
O16 Mo20 O18 95.5(4) . . ?
O8 Mo20 O18 150.3(4) . . ?
O32 Mo20 O17 95.0(4) . . ?
O16 Mo20 O17 161.9(4) . . ?
O8 Mo20 O17 82.0(3) . . ?
O18 Mo20 O17 77.9(4) . . ?
O32 Mo20 O15 178.8(4) . . ?
O16 Mo20 O15 78.1(4) . . ?
O8 Mo20 O15 80.0(3) . . ?
O18 Mo20 O15 76.3(3) . . ?
O17 Mo20 O15 84.0(3) . . ?
O32 Mo20 Te3 97.0(3) . . ?
O16 Mo20 Te3 135.3(3) . . ?
O8 Mo20 Te3 118.3(3) . . ?
O18 Mo20 Te3 40.7(3) . . ?
O17 Mo20 Te3 37.7(2) . . ?
O15 Mo20 Te3 81.8(2) . . ?
O39 V1 O7 108.9(5) . . ?
O39 V1 O38 112.9(5) . . ?
O7 V1 O38 108.6(4) . . ?
O39 V1 O43 109.9(5) . . ?
O7 V1 O43 108.2(4) . . ?
O38 V1 O43 108.2(4) . . ?
O67 V2 O11 108.5(5) . . ?
O67 V2 O35 111.8(5) . . ?
O11 V2 O35 108.5(5) . . ?
O67 V2 O66 110.4(5) . . ?
O11 V2 O66 110.0(5) . . ?
O35 V2 O66 107.5(4) . . ?
O67 V2 K1 47.9(4) . . ?
O11 V2 K1 80.4(4) . . ?
O35 V2 K1 86.0(4) . . ?
O66 V2 K1 158.3(3) . . ?
O45 V3 O8 110.3(5) . . ?
O45 V3 O36 110.4(4) . . ?
O8 V3 O36 109.8(4) . . ?
O45 V3 O44 113.0(4) . . ?
O8 V3 O44 107.0(4) . . ?
O36 V3 O44 106.2(4) . . ?
O30 V4 O24 104.5(5) . . ?
O30 V4 O12 100.2(5) . . ?
O24 V4 O12 93.2(4) . . ?
O30 V4 O7 100.4(5) . . ?
O24 V4 O7 154.8(4) . . ?
O12 V4 O7 85.9(4) . . ?
O30 V4 O14 97.7(4) . . ?
O24 V4 O14 85.8(4) . . ?
O12 V4 O14 161.8(4) . . ?
O7 V4 O14 87.3(4) . . ?
O30 V4 O27 172.2(4) . . ?
O24 V4 O27 77.3(4) . . ?
O12 V4 O27 87.2(4) . . ?
O7 V4 O27 77.5(4) . . ?
O14 V4 O27 74.8(3) . . ?
O51 Te1 O1 94.6(4) . . ?
O51 Te1 O50 95.7(4) . . ?
O1 Te1 O50 94.2(4) . . ?
O27 Te2 O73 93.4(4) . . ?
O27 Te2 O15 96.6(4) . . ?
O73 Te2 O15 94.2(4) . . ?
O17 Te3 O19 103.9(4) . . ?
O17 Te3 O18 79.7(4) . . ?
O19 Te3 O18 77.1(4) . . ?
O17 Te3 O25 77.8(4) . . ?
O19 Te3 O25 75.5(4) . . ?
O18 Te3 O25 138.9(3) . . ?
O17 Te3 Mo18 39.8(3) . . ?
O19 Te3 Mo18 94.4(3) . . ?
O18 Te3 Mo18 115.3(3) . . ?
O25 Te3 Mo18 38.7(2) . . ?
O17 Te3 Mo20 42.9(3) . . ?
O19 Te3 Mo20 93.8(3) . . ?
O18 Te3 Mo20 37.3(3) . . ?
O25 Te3 Mo20 115.6(2) . . ?
Mo18 Te3 Mo20 81.18(6) . . ?
O17 Te3 Mo19 96.5(2) . . ?
O19 Te3 Mo19 37.6(3) . . ?
O18 Te3 Mo19 39.9(2) . . ?
O25 Te3 Mo19 109.9(2) . . ?
Mo18 Te3 Mo19 112.37(6) . . ?
Mo20 Te3 Mo19 65.72(5) . . ?
O17 Te3 Mo14 94.0(3) . . ?
O19 Te3 Mo14 37.3(3) . . ?
O18 Te3 Mo14 110.7(2) . . ?
O25 Te3 Mo14 38.4(2) . . ?
Mo18 Te3 Mo14 65.84(5) . . ?
Mo20 Te3 Mo14 110.97(6) . . ?
Mo19 Te3 Mo14 73.62(5) . . ?
O81 K1 O34 99.6(5) . . ?
O81 K1 O67 135.1(7) . . ?
O34 K1 O67 87.7(4) . . ?
O81 K1 O67 142.1(6) . 5_575 ?
O34 K1 O67 94.2(4) . 5_575 ?
O67 K1 O67 80.3(5) . 5_575 ?
O81 K1 O59 109.3(5) . 5_575 ?
O34 K1 O59 149.3(6) . 5_575 ?
O67 K1 O59 64.7(4) . 5_575 ?
O67 K1 O59 69.3(4) 5_575 5_575 ?
O81 K1 O70 69.9(6) . . ?
O34 K1 O70 116.3(4) . . ?
O67 K1 O70 67.2(4) . . ?
O67 K1 O70 133.1(5) 5_575 . ?
O59 K1 O70 66.6(4) 5_575 . ?
O81 K1 O65 78.5(6) . 5_575 ?
O34 K1 O65 90.7(4) . 5_575 ?
O67 K1 O65 146.2(5) . 5_575 ?
O67 K1 O65 66.1(4) 5_575 5_575 ?
O59 K1 O65 104.7(4) 5_575 5_575 ?
O70 K1 O65 140.9(5) . 5_575 ?
O81 K1 O4 87.2(5) . 5_575 ?
O34 K1 O4 140.6(5) . 5_575 ?
O67 K1 O4 114.6(5) . 5_575 ?
O67 K1 O4 60.9(3) 5_575 5_575 ?
O59 K1 O4 53.5(3) 5_575 5_575 ?
O70 K1 O4 102.5(4) . 5_575 ?
O65 K1 O4 52.4(3) 5_575 5_575 ?
O81 K1 V2 120.3(6) . . ?
O34 K1 V2 69.5(3) . . ?
O67 K1 V2 24.3(2) . . ?
O67 K1 V2 97.6(4) 5_575 . ?
O59 K1 V2 86.7(4) 5_575 . ?
O70 K1 V2 65.1(3) . . ?
O65 K1 V2 154.0(5) 5_575 . ?
O4 K1 V2 138.6(5) 5_575 . ?
O81 K1 Mo11 98.6(4) . 5_575 ?
O34 K1 Mo11 158.2(5) . 5_575 ?
O67 K1 Mo11 87.9(3) . 5_575 ?
O67 K1 Mo11 64.0(3) 5_575 5_575 ?
O59 K1 Mo11 24.4(2) 5_575 5_575 ?
O70 K1 Mo11 81.3(3) . 5_575 ?
O65 K1 Mo11 81.2(3) 5_575 5_575 ?
O4 K1 Mo11 29.2(2) 5_575 5_575 ?
V2 K1 Mo11 110.8(3) . 5_575 ?
O81 K1 V11 98.6(4) . 5_575 ?
O34 K1 V11 158.2(5) . 5_575 ?
O67 K1 V11 87.9(3) . 5_575 ?
O67 K1 V11 64.0(3) 5_575 5_575 ?
O59 K1 V11 24.4(2) 5_575 5_575 ?
O70 K1 V11 81.3(3) . 5_575 ?
O65 K1 V11 81.2(3) 5_575 5_575 ?
O4 K1 V11 29.2(2) 5_575 5_575 ?
V2 K1 V11 110.8(3) . 5_575 ?
Mo11 K1 V11 0.00(7) 5_575 5_575 ?
O81 K1 V10 79.8(5) . 5_575 ?
O34 K1 V10 114.4(4) . 5_575 ?
O67 K1 V10 136.8(4) . 5_575 ?
O67 K1 V10 62.3(3) 5_575 5_575 ?
O59 K1 V10 81.5(3) 5_575 5_575 ?
O70 K1 V10 123.9(4) . 5_575 ?
O65 K1 V10 24.1(2) 5_575 5_575 ?
O4 K1 V10 28.4(2) 5_575 5_575 ?
V2 K1 V10 159.3(4) . 5_575 ?
Mo11 K1 V10 57.49(16) 5_575 5_575 ?
V11 K1 V10 57.49(16) 5_575 5_575 ?
O77 K2 O80 81.8(6) . 6_576 ?
O77 K2 O9 71.2(4) . . ?
O80 K2 O9 103.2(6) 6_576 . ?
O77 K2 O42 66.8(4) . . ?
O80 K2 O42 147.8(7) 6_576 . ?
O9 K2 O42 61.1(3) . . ?
O77 K2 O30 61.2(4) . 4 ?
O80 K2 O30 73.9(5) 6_576 4 ?
O9 K2 O30 132.3(5) . 4 ?
O42 K2 O30 95.8(4) . 4 ?
O77 K2 O76 92.6(5) . . ?
O80 K2 O76 137.0(6) 6_576 . ?
O9 K2 O76 115.2(4) . . ?
O42 K2 O76 55.1(3) . . ?
O30 K2 O76 66.4(4) 4 . ?
O77 K2 N8 129.5(5) . 4_545 ?
O80 K2 N8 134.0(6) 6_576 4_545 ?
O9 K2 N8 66.9(4) . 4_545 ?
O42 K2 N8 68.9(4) . 4_545 ?
O30 K2 N8 146.9(6) 4 4_545 ?
O76 K2 N8 81.1(5) . 4_545 ?
O77 K2 O84 118.5(7) . . ?
O80 K2 O84 61.7(6) 6_576 . ?
O9 K2 O84 71.5(5) . . ?
O42 K2 O84 127.5(6) . . ?
O30 K2 O84 134.3(6) 4 . ?
O76 K2 O84 147.8(7) . . ?
N8 K2 O84 72.9(6) 4_545 . ?
O77 K2 K3 112.9(4) . . ?
O80 K2 K3 89.9(4) 6_576 . ?
O9 K2 K3 46.3(3) . . ?
O42 K2 K3 95.8(3) . . ?
O30 K2 K3 163.1(5) 4 . ?
O76 K2 K3 130.5(5) . . ?
N8 K2 K3 49.8(3) 4_545 . ?
O84 K2 K3 31.8(5) . . ?
O98 K3 O53 109.0(10) . . ?
O98 K3 O84 104.6(11) . . ?
O53 K3 O84 112.8(7) . . ?
O98 K3 O86 26.7(10) . 4_545 ?
O53 K3 O86 104.7(6) . 4_545 ?
O84 K3 O86 82.7(8) . 4_545 ?
O98 K3 O20 68.9(10) . 6_576 ?
O53 K3 O20 170.4(7) . 6_576 ?
O84 K3 O20 76.6(6) . 6_576 ?
O86 K3 O20 77.7(6) 4_545 6_576 ?
O98 K3 O23 119.2(10) . 6_576 ?
O53 K3 O23 127.5(5) . 6_576 ?
O84 K3 O23 74.9(6) . 6_576 ?
O86 K3 O23 127.7(6) 4_545 6_576 ?
O20 K3 O23 51.6(3) 6_576 6_576 ?
O98 K3 O75 169.4(11) . 6_576 ?
O53 K3 O75 81.1(4) . 6_576 ?
O84 K3 O75 67.5(6) . 6_576 ?
O86 K3 O75 149.2(8) 4_545 6_576 ?
O20 K3 O75 101.7(4) 6_576 6_576 ?
O23 K3 O75 52.9(3) 6_576 6_576 ?
O98 K3 O88 100.7(11) . 6_576 ?
O53 K3 O88 93.2(6) . 6_576 ?
O84 K3 O88 134.6(7) . 6_576 ?
O86 K3 O88 127.3(8) 4_545 6_576 ?
O20 K3 O88 78.3(5) 6_576 6_576 ?
O23 K3 O88 59.9(5) 6_576 6_576 ?
O75 K3 O88 81.5(6) 6_576 6_576 ?
O98 K3 Mo19 92.2(10) . 6_576 ?
O53 K3 Mo19 153.2(5) . 6_576 ?
O84 K3 Mo19 75.6(5) . 6_576 ?
O86 K3 Mo19 101.5(6) 4_545 6_576 ?
O20 K3 Mo19 24.2(2) 6_576 6_576 ?
O23 K3 Mo19 27.4(2) 6_576 6_576 ?
O75 K3 Mo19 79.1(3) 6_576 6_576 ?
O88 K3 Mo19 66.3(5) 6_576 6_576 ?
O98 K3 V19 92.2(10) . 6_576 ?
O53 K3 V19 153.2(5) . 6_576 ?
O84 K3 V19 75.6(5) . 6_576 ?
O86 K3 V19 101.5(6) 4_545 6_576 ?
O20 K3 V19 24.2(2) 6_576 6_576 ?
O23 K3 V19 27.4(2) 6_576 6_576 ?
O75 K3 V19 79.1(3) 6_576 6_576 ?
O88 K3 V19 66.3(5) 6_576 6_576 ?
Mo19 K3 V19 0.00(6) 6_576 6_576 ?
O98 K3 V6 147.9(10) . 6_576 ?
O53 K3 V6 102.0(4) . 6_576 ?
O84 K3 V6 69.3(5) . 6_576 ?
O86 K3 V6 147.1(6) 4_545 6_576 ?
O20 K3 V6 79.2(3) 6_576 6_576 ?
O23 K3 V6 29.1(2) 6_576 6_576 ?
O75 K3 V6 23.8(2) 6_576 6_576 ?
O88 K3 V6 69.3(5) 6_576 6_576 ?
Mo19 K3 V6 55.75(17) 6_576 6_576 ?
V19 K3 V6 55.75(17) 6_576 6_576 ?
O98 K3 Mo6 147.9(10) . 6_576 ?
O53 K3 Mo6 102.0(4) . 6_576 ?
O84 K3 Mo6 69.3(5) . 6_576 ?
O86 K3 Mo6 147.1(6) 4_545 6_576 ?
O20 K3 Mo6 79.2(3) 6_576 6_576 ?
O23 K3 Mo6 29.1(2) 6_576 6_576 ?
O75 K3 Mo6 23.8(2) 6_576 6_576 ?
O88 K3 Mo6 69.3(5) 6_576 6_576 ?
Mo19 K3 Mo6 55.75(17) 6_576 6_576 ?
V19 K3 Mo6 55.75(17) 6_576 6_576 ?
V6 K3 Mo6 0.00(5) 6_576 6_576 ?
Te1 O1 Mo11 120.4(4) . . ?
Te1 O1 Mo13 119.5(4) . . ?
Mo11 O1 Mo13 95.5(3) . . ?
Te1 O1 Mo15 132.6(5) . . ?
Mo11 O1 Mo15 90.0(3) . . ?
Mo13 O1 Mo15 89.2(3) . . ?
Mo11 O2 Mo13 113.4(5) . . ?
Mo11 O2 Mo2 108.6(4) . . ?
Mo13 O2 Mo2 107.9(4) . . ?
Mo10 O4 Mo11 161.8(5) . . ?
Mo10 O4 K1 99.7(4) . 5_575 ?
Mo11 O4 K1 97.1(4) . 5_575 ?
Mo2 O6 Mo4 137.1(5) . . ?
V1 O7 V4 142.6(6) . . ?
V3 O8 Mo20 139.2(5) . . ?
Mo7 O9 K2 147.3(5) . . ?
Mo8 O10 Mo16 122.0(6) . . ?
V2 O11 Mo17 140.9(5) . . ?
Mo5 O12 V4 156.8(5) . . ?
Mo17 O13 Mo6 120.6(5) . . ?
Mo18 O14 V4 117.5(4) . . ?
Te2 O15 Mo4 121.4(4) . . ?
Te2 O15 Mo20 118.2(4) . . ?
Mo4 O15 Mo20 92.4(3) . . ?
Te2 O15 Mo19 133.0(4) . . ?
Mo4 O15 Mo19 89.0(3) . . ?
Mo20 O15 Mo19 92.6(3) . . ?
Mo20 O16 Mo4 118.4(5) . . ?
Te3 O17 Mo18 102.8(4) . . ?
Te3 O17 Mo20 99.5(4) . . ?
Mo18 O17 Mo20 150.4(4) . . ?
Mo20 O18 Mo19 117.4(4) . . ?
Mo20 O18 Te3 102.1(4) . . ?
Mo19 O18 Te3 99.5(4) . . ?
Te3 O19 Mo19 105.8(4) . . ?
Te3 O19 Mo14 107.3(4) . . ?
Mo19 O19 Mo14 141.8(5) . . ?
Mo19 O20 K3 104.8(5) . 6_575 ?
Mo14 O22 Mo6 156.2(6) . . ?
Mo19 O23 Mo6 152.5(6) . . ?
Mo19 O23 K3 100.1(5) . 6_575 ?
Mo6 O23 K3 100.8(4) . 6_575 ?
Mo14 O24 V4 120.4(5) . . ?
Mo18 O25 Mo14 117.9(4) . . ?
Mo18 O25 Te3 99.6(4) . . ?
Mo14 O25 Te3 102.1(4) . . ?
Mo19 O26 Mo4 121.5(5) . . ?
Te2 O27 V4 118.1(4) . . ?
Te2 O27 Mo18 121.0(4) . . ?
V4 O27 Mo18 89.3(3) . . ?
Te2 O27 Mo14 135.2(4) . . ?
V4 O27 Mo14 86.2(3) . . ?
Mo18 O27 Mo14 94.3(3) . . ?
Mo1 O29 Mo5 133.5(5) . . ?
V4 O30 K2 147.3(6) . 4_545 ?
Mo4 O31 Mo17 155.7(6) . . ?
Mo2 O34 K1 134.9(6) . . ?
V2 O35 Mo11 117.9(5) . . ?
V2 O35 Mo2 133.6(5) . . ?
Mo11 O35 Mo2 100.0(4) . . ?
V3 O36 Mo13 116.1(4) . . ?
V3 O36 Mo2 131.7(5) . . ?
Mo13 O36 Mo2 99.4(3) . . ?
V1 O38 Mo8 116.3(5) . . ?
V1 O38 Mo1 133.8(5) . . ?
Mo8 O38 Mo1 100.6(3) . . ?
Mo10 O40 Mo8 112.5(5) . . ?
Mo10 O40 Mo1 106.0(4) . . ?
Mo8 O40 Mo1 107.2(4) . . ?
Mo3 O42 K2 145.8(5) . . ?
V1 O43 Mo9 116.4(5) . . ?
V1 O43 Mo3 133.6(5) . . ?
Mo9 O43 Mo3 101.3(3) . . ?
V3 O44 Mo7 117.4(5) . . ?
V3 O44 Mo3 131.8(4) . . ?
Mo7 O44 Mo3 101.6(3) . . ?
Mo7 O46 Mo9 113.3(4) . . ?
Mo7 O46 Mo3 107.5(4) . . ?
Mo9 O46 Mo3 107.0(4) . . ?
Mo9 O49 Mo8 161.1(6) . . ?
Te1 O50 Mo10 120.5(4) . . ?
Te1 O50 Mo8 118.3(4) . . ?
Mo10 O50 Mo8 95.8(3) . . ?
Te1 O50 Mo16 133.2(4) . . ?
Mo10 O50 Mo16 90.1(3) . . ?
Mo8 O50 Mo16 89.4(3) . . ?
Te1 O51 Mo7 120.1(5) . . ?
Te1 O51 Mo12 134.1(4) . . ?
Mo7 O51 Mo12 90.0(3) . . ?
Te1 O51 Mo9 118.3(4) . . ?
Mo7 O51 Mo9 94.8(3) . . ?
Mo12 O51 Mo9 89.6(3) . . ?
Mo13 O52 Mo7 161.9(5) . . ?
Mo7 O53 Mo12 120.7(4) . . ?
Mo7 O53 K3 119.6(5) . . ?
Mo12 O53 K3 118.7(5) . . ?
Mo12 O54 Mo15 146.2(6) . . ?
Mo13 O55 Mo15 119.4(5) . . ?
Mo12 O56 Mo16 146.6(6) . . ?
Mo15 O57 Mo16 146.7(6) . . ?
Mo11 O58 Mo15 120.9(5) . . ?
Mo11 O59 K1 107.2(5) . 5_575 ?
Mo10 O61 Mo16 120.9(5) . . ?
Mo9 O64 Mo12 121.2(5) . . ?
Mo10 O65 K1 106.1(5) . 5_575 ?
V2 O66 Mo10 116.8(5) . . ?
V2 O66 Mo1 133.3(5) . . ?
Mo10 O66 Mo1 99.6(4) . . ?
V2 O67 K1 107.8(5) . . ?
V2 O67 K1 127.7(5) . 5_575 ?
K1 O67 K1 99.7(5) . 5_575 ?
Mo3 O69 Mo18 133.8(5) . . ?
Mo17 O70 K1 120.6(5) . . ?
Mo17 O71 Mo5 118.9(5) . . ?
Te2 O73 Mo5 120.0(5) . . ?
Te2 O73 Mo17 120.1(5) . . ?
Mo5 O73 Mo17 91.4(3) . . ?
Te2 O73 Mo6 135.4(5) . . ?
Mo5 O73 Mo6 91.1(3) . . ?
Mo17 O73 Mo6 87.2(3) . . ?
Mo6 O74 Mo5 122.7(5) . . ?
Mo6 O75 K3 106.7(5) . 6_575 ?
K3 O84 K2 112.4(8) . . ?
O98 O86 K3 73(2) 4 4 ?
O86 O98 K3 80(2) 4_545 . ?
O102 O102 O96 145(5) 2 . ?

loop_
_geom_bond_atom_site_label_1
_geom_bond_atom_site_label_2
_geom_bond_distance
_geom_bond_site_symmetry_2
_geom_bond_publ_flag
Mo1 O37 1.707(9) . ?
Mo1 O68 1.709(12) . ?
Mo1 O29 1.864(10) . ?
Mo1 O40 2.073(10) . ?
Mo1 O66 2.227(10) . ?
Mo1 O38 2.246(9) . ?
Mo2 O5 1.705(9) . ?
Mo2 O34 1.705(8) . ?
Mo2 O6 1.872(9) . ?
Mo2 O2 2.044(10) . ?
Mo2 O36 2.237(9) . ?
Mo2 O35 2.259(10) . ?
Mo3 O42 1.716(9) . ?
Mo3 O41 1.717(9) . ?
Mo3 O69 1.841(8) . ?
Mo3 O46 2.088(8) . ?
Mo3 O44 2.220(9) . ?
Mo3 O43 2.227(9) . ?
Mo4 O33 1.673(10) . ?
Mo4 O31 1.761(9) . ?
Mo4 O26 1.913(9) . ?
Mo4 O6 1.925(9) . ?
Mo4 O16 2.118(8) . ?
Mo4 O15 2.288(9) . ?
Mo5 O72 1.652(10) . ?
Mo5 O12 1.817(10) . ?
Mo5 O74 1.917(9) . ?
Mo5 O29 1.949(9) . ?
Mo5 O71 2.050(10) . ?
Mo5 O73 2.287(10) . ?
Mo6 O75 1.647(11) . ?
Mo6 O74 1.885(10) . ?
Mo6 O22 1.891(10) . ?
Mo6 O13 1.915(10) . ?
Mo6 O23 1.933(10) . ?
Mo6 O73 2.387(9) . ?
Mo6 K3 3.908(13) 6_575 ?
Mo7 O9 1.642(9) . ?
Mo7 O53 1.766(9) . ?
Mo7 O52 1.860(9) . ?
Mo7 O46 2.045(9) . ?
Mo7 O44 2.082(8) . ?
Mo7 O51 2.306(9) . ?
Mo7 K3 3.991(11) . ?
Mo8 O48 1.614(11) . ?
Mo8 O10 1.753(11) . ?
Mo8 O49 1.870(9) . ?
Mo8 O40 2.065(9) . ?
Mo8 O38 2.083(9) . ?
Mo8 O50 2.325(10) . ?
Mo9 O47 1.645(9) . ?
Mo9 O64 1.774(10) . ?
Mo9 O49 1.852(9) . ?
Mo9 O46 2.050(9) . ?
Mo9 O43 2.073(9) . ?
Mo9 O51 2.344(9) . ?
Mo10 O65 1.641(10) . ?
Mo10 O61 1.763(10) . ?
Mo10 O4 1.861(10) . ?
Mo10 O40 2.054(10) . ?
Mo10 O66 2.088(9) . ?
Mo10 O50 2.291(8) . ?
Mo10 K1 3.859(12) 5_575 ?
Mo11 O59 1.639(9) . ?
Mo11 O58 1.750(11) . ?
Mo11 O4 1.868(10) . ?
Mo11 O2 2.037(9) . ?
Mo11 O35 2.063(9) . ?
Mo11 O1 2.298(8) . ?
Mo11 K1 3.796(11) 5_575 ?
Mo12 O63 1.638(10) . ?
Mo12 O56 1.832(10) . ?
Mo12 O54 1.846(10) . ?
Mo12 O64 2.015(10) . ?
Mo12 O53 2.015(9) . ?
Mo12 O51 2.343(9) . ?
Mo13 O3 1.651(10) . ?
Mo13 O55 1.735(9) . ?
Mo13 O52 1.853(8) . ?
Mo13 O2 2.044(8) . ?
Mo13 O36 2.096(9) . ?
Mo13 O1 2.308(9) . ?
Mo14 O21 1.630(10) . ?
Mo14 O24 1.797(10) . ?
Mo14 O22 1.799(10) . ?
Mo14 O19 2.049(10) . ?
Mo14 O25 2.051(9) . ?
Mo14 O27 2.398(8) . ?
Mo14 Te3 3.2284(19) . ?
Mo15 O60 1.622(10) . ?
Mo15 O57 1.840(11) . ?
Mo15 O54 1.866(9) . ?
Mo15 O58 2.023(10) . ?
Mo15 O55 2.049(11) . ?
Mo15 O1 2.349(9) . ?
Mo16 O62 1.641(11) . ?
Mo16 O57 1.866(11) . ?
Mo16 O56 1.882(9) . ?
Mo16 O10 2.005(11) . ?
Mo16 O61 2.011(10) . ?
Mo16 O50 2.350(9) . ?
Mo17 O70 1.620(10) . ?
Mo17 O71 1.766(11) . ?
Mo17 O13 1.813(10) . ?
Mo17 O11 1.994(9) . ?
Mo17 O31 2.111(10) . ?
Mo17 O73 2.310(9) . ?
Mo17 K1 4.126(13) . ?
Mo18 O28 1.618(9) . ?
Mo18 O14 1.765(9) . ?
Mo18 O69 1.906(9) . ?
Mo18 O25 1.971(9) . ?
Mo18 O17 2.041(9) . ?
Mo18 O27 2.303(8) . ?
Mo18 Te3 3.110(3) . ?
Mo19 O20 1.610(10) . ?
Mo19 O23 1.775(9) . ?
Mo19 O26 1.874(10) . ?
Mo19 O19 2.004(9) . ?
Mo19 O18 2.058(8) . ?
Mo19 O15 2.427(9) . ?
Mo19 Te3 3.162(2) . ?
Mo19 K3 3.793(11) 6_575 ?
Mo20 O32 1.589(9) . ?
Mo20 O16 1.722(9) . ?
Mo20 O8 1.912(9) . ?
Mo20 O18 1.937(10) . ?
Mo20 O17 2.157(9) . ?
Mo20 O15 2.291(8) . ?
Mo20 Te3 3.128(2) . ?
V1 O39 1.630(11) . ?
V1 O7 1.689(9) . ?
V1 O38 1.778(9) . ?
V1 O43 1.787(9) . ?
V2 O67 1.617(9) . ?
V2 O11 1.682(10) . ?
V2 O35 1.775(9) . ?
V2 O66 1.776(10) . ?
V2 K1 3.748(13) . ?
V3 O45 1.627(9) . ?
V3 O8 1.701(9) . ?
V3 O36 1.777(8) . ?
V3 O44 1.784(9) . ?
V4 O30 1.628(11) . ?
V4 O24 1.884(10) . ?
V4 O12 1.924(9) . ?
V4 O7 1.968(9) . ?
V4 O14 1.996(9) . ?
V4 O27 2.275(10) . ?
Te1 O51 1.854(8) . ?
Te1 O1 1.857(9) . ?
Te1 O50 1.867(9) . ?
Te2 O27 1.863(8) . ?
Te2 O73 1.882(8) . ?
Te2 O15 1.886(9) . ?
Te3 O17 1.939(8) . ?
Te3 O19 1.960(9) . ?
Te3 O18 2.084(9) . ?
Te3 O25 2.101(9) . ?
K1 O81 2.83(2) . ?
K1 O34 2.864(14) . ?
K1 O67 2.921(17) . ?
K1 O67 2.953(16) 5_575 ?
K1 O59 2.973(15) 5_575 ?
K1 O70 3.058(17) . ?
K1 O65 3.067(17) 5_575 ?
K1 O4 3.082(14) 5_575 ?
K1 Mo11 3.796(11) 5_575 ?
K1 V11 3.796(11) 5_575 ?
K1 V10 3.859(12) 5_575 ?
K2 O77 2.919(19) . ?
K2 O80 2.96(2) 6_576 ?
K2 O9 2.986(13) . ?
K2 O42 2.991(14) . ?
K2 O30 2.996(16) 4 ?
K2 O76 3.013(18) . ?
K2 N8 3.11(2) 4_545 ?
K2 O84 3.16(3) . ?
K2 K3 4.985(19) . ?
K3 O98 2.78(5) . ?
K3 O53 2.811(13) . ?
K3 O84 2.84(3) . ?
K3 O86 2.86(3) 4_545 ?
K3 O20 3.047(14) 6_576 ?
K3 O23 3.054(15) 6_576 ?
K3 O75 3.102(18) 6_576 ?
K3 O88 3.36(3) 6_576 ?
K3 Mo19 3.793(11) 6_576 ?
K3 V19 3.793(11) 6_576 ?
K3 V6 3.908(13) 6_576 ?
K3 Mo6 3.908(13) 6_576 ?
O4 K1 3.082(14) 5_575 ?
O20 K3 3.047(14) 6_575 ?
O23 K3 3.054(15) 6_575 ?
O30 K2 2.996(16) 4_545 ?
O59 K1 2.973(15) 5_575 ?
O65 K1 3.067(17) 5_575 ?
O67 K1 2.953(16) 5_575 ?
O75 K3 3.102(18) 6_575 ?
O80 K2 2.96(2) 6_575 ?
O86 O98 1.30(5) 4 ?
O86 K3 2.86(3) 4 ?
O88 K3 3.36(3) 6_575 ?
O96 O102 1.51(6) . ?
O98 O86 1.30(5) 4_545 ?
O101 O103 0.98(7) . ?
O102 O102 1.41(10) 2 ?
N8 K2 3.11(2) 4 ?
